data_2005599
loop_
_publ_author_name
'Khodorkovsky, V.'
'Mazor, R. A.'
'Ellern, A.'

_publ_contact_author
;
 Dr Vladimir Khodorkovsky'
 Ben-Gurion University of the Negev
 Chemisty Department
 PO Box 653 Beer-Sheva
 Israel
;
_publ_section_title
;
 2-(<i>p</i>-Diethylaminobenzylidene)-1,3-indandione
;
_journal_issue 11
_journal_name_full 'Acta Crystallographica Section C'
_journal_page_first 2878
_journal_page_last 2880
_journal_paper_doi 10.1107/S0108270196007457
_journal_volume 52
_journal_year 1996
_chemical_formula_moiety 'C20 H19 N O2'
_chemical_formula_sum 'C20 H19 N O2'
_chemical_formula_weight 305.36
_chemical_melting_point 154.6
_chemical_name_systematic
;
2-(p-diethylaminophenyl)-1,3-indandione
;
_space_group_IT_number 14
_space_group_name_Hall '-P 2yn'
_space_group_name_H-M_alt 'P 1 21/n 1'
_symmetry_cell_setting monoclinic
_symmetry_space_group_name_H-M 'P 1 21/n 1'
_audit_creation_method SHELXL
_cell_angle_alpha 90.00
_cell_angle_beta 99.93
_cell_angle_gamma 90.00
_cell_formula_units_Z 4
_cell_length_a 7.611(3)
_cell_length_b 20.972(10)
_cell_length_c 10.312(4)
_cell_measurement_reflns_used 40
_cell_measurement_temperature 293(2)
_cell_measurement_theta_max 25
_cell_measurement_theta_min 9
_cell_volume 1621.3(12)
_computing_cell_refinement 'P3 Software'
_computing_data_collection 'P3 Software (Siemens, 1990)'
_computing_molecular_graphics 'ORTEP (Johnson, 1965)'
_computing_structure_refinement 'SHELXL93 (Sheldrick, 1993)'
_computing_structure_solution 'SHELXS86 (Sheldrick, 1990)'
_diffrn_ambient_temperature 293(2)
_diffrn_measurement_device 'Syntex P\=1'
_diffrn_measurement_method \w--2\q
_diffrn_radiation_monochromator graphite
_diffrn_radiation_source 'fine-focus sealed tube'
_diffrn_radiation_type MoK\a
_diffrn_radiation_wavelength 0.71073
_diffrn_reflns_av_R_equivalents 0.1095
_diffrn_reflns_av_sigmaI/netI 0.0574
_diffrn_reflns_limit_h_max 7
_diffrn_reflns_limit_h_min 0
_diffrn_reflns_limit_k_max 24
_diffrn_reflns_limit_k_min 0
_diffrn_reflns_limit_l_max 12
_diffrn_reflns_limit_l_min -12
_diffrn_reflns_number 2316
_diffrn_reflns_theta_max 25.05
_diffrn_reflns_theta_min 1.94
_diffrn_standards_decay_% 0
_diffrn_standards_interval_count 100
_diffrn_standards_number 2
_exptl_absorpt_coefficient_mu 0.081
_exptl_absorpt_correction_type none
_exptl_crystal_colour 'deep green'
_exptl_crystal_density_diffrn 1.251
_exptl_crystal_density_meas ?
_exptl_crystal_description prism
_exptl_crystal_F_000 648
_exptl_crystal_size_max 0.40
_exptl_crystal_size_mid 0.37
_exptl_crystal_size_min 0.21
_refine_diff_density_max 0.401
_refine_diff_density_min -0.448
_refine_ls_extinction_method none
_refine_ls_goodness_of_fit_all 1.033
_refine_ls_goodness_of_fit_obs 1.103
_refine_ls_hydrogen_treatment 'H atoms riding with fixed U~iso~'
_refine_ls_matrix_type full
_refine_ls_number_parameters 208
_refine_ls_number_reflns 2018
_refine_ls_number_restraints 2
_refine_ls_restrained_S_all 1.295
_refine_ls_restrained_S_obs 1.125
_refine_ls_R_factor_all 0.1241
_refine_ls_R_factor_obs 0.0740
_refine_ls_shift/esd_max -0.007
_refine_ls_shift/esd_mean 0.001
_refine_ls_structure_factor_coef Fsqd
_refine_ls_weighting_details 'w = 1/[\s^2^(Fo^2^)+(0.1181P)^2^+1.1272P] where P=(Fo^2^+2Fc^2^)/3'
_refine_ls_weighting_scheme calc
_refine_ls_wR_factor_all 0.2751
_refine_ls_wR_factor_obs 0.1898
_reflns_number_observed 1337
_reflns_number_total 2093
_reflns_observed_criterion '>2\s (I)'
_cod_data_source_file cf1092.cif
_cod_data_source_block vl3
_cod_depositor_comments
;
The following automatic conversions were performed:

'_exptl_crystal_density_meas' value 'not measured' was changed to '?'
- the value is perceived as not measured.

Automatic conversion script
Id: cif_fix_values 3008 2015-01-20 13:52:24Z robertas 

The following automatic conversions were performed:

'_refine_ls_weighting_scheme' value 'calc w =
1/[\s^2^(Fo^2^)+(0.1181P)^2^+1.1272P] where P=(Fo^2^+2Fc^2^)/3' was
changed to 'calc'. New tag '_refine_ls_weighting_details' was
created. The value of the new tag was set to 'w =
1/[\s^2^(Fo^2^)+(0.1181P)^2^+1.1272P] where P=(Fo^2^+2Fc^2^)/3'.

Automatic conversion script
Id: cif_fix_values 3143 2015-03-26 13:38:13Z robertas 
;
_cod_original_sg_symbol_H-M 'P 21/n'
_cod_database_code 2005599

loop_
_space_group_symop_id
_space_group_symop_operation_xyz
1 x,y,z
2 -x+1/2,y+1/2,-z+1/2
3 -x,-y,-z
4 x+1/2,-y+1/2,z+1/2

loop_
_symmetry_equiv_pos_as_xyz
'x, y, z'
'-x+1/2, y+1/2, -z+1/2'
'x, -y, -z'
'x-1/2, -y-1/2, z-1/2'

loop_
_atom_site_aniso_label
_atom_site_aniso_U_11
_atom_site_aniso_U_22
_atom_site_aniso_U_33
_atom_site_aniso_U_12
_atom_site_aniso_U_13
_atom_site_aniso_U_23
O1 0.061(2) 0.077(2) 0.083(2) 0.021(2) 0.026(2) 0.017(2)
O2 0.058(2) 0.092(2) 0.086(2) 0.015(2) 0.012(2) 0.016(2)
N 0.062(3) 0.124(4) 0.115(4) 0.005(3) 0.046(3) 0.051(3)
C1 0.040(3) 0.058(3) 0.052(2) -0.007(2) 0.013(2) -0.011(2)
C2 0.044(3) 0.060(3) 0.049(2) -0.002(2) 0.002(2) -0.005(2)
C3 0.055(3) 0.070(3) 0.062(3) 0.002(2) 0.002(3) 0.006(2)
C4 0.068(4) 0.074(3) 0.062(3) -0.010(3) 0.008(3) 0.008(2)
C5 0.063(3) 0.085(4) 0.063(3) -0.013(3) 0.021(3) -0.006(3)
C6 0.054(3) 0.073(3) 0.061(3) -0.002(2) 0.006(2) -0.006(2)
C7 0.046(3) 0.054(2) 0.049(2) 0.005(2) 0.008(2) -0.007(2)
C8 0.040(3) 0.060(3) 0.060(3) 0.009(2) 0.004(2) -0.004(2)
C9 0.036(3) 0.054(2) 0.052(2) -0.001(2) 0.012(2) -0.005(2)
C10 0.044(3) 0.059(3) 0.056(3) 0.006(2) 0.000(2) -0.009(2)
C11 0.047(3) 0.058(3) 0.047(2) -0.002(2) 0.005(2) -0.009(2)
C12 0.044(3) 0.072(3) 0.070(3) -0.003(2) 0.007(2) -0.003(3)
C13 0.053(3) 0.083(3) 0.075(3) -0.003(3) 0.020(3) 0.009(3)
C14 0.064(4) 0.069(3) 0.070(3) -0.005(3) 0.013(3) 0.012(3)
C15 0.052(3) 0.063(3) 0.066(3) 0.000(2) 0.011(2) 0.002(2)
C16 0.047(3) 0.069(3) 0.058(3) -0.005(2) 0.011(2) -0.007(2)
C17 0.248(11) 0.077(4) 0.113(6) 0.007(6) -0.080(7) -0.002(4)
C18 0.329(15) 0.098(5) 0.113(6) 0.027(8) 0.000(8) 0.020(5)
C19 0.094(5) 0.096(4) 0.086(4) 0.009(4) 0.028(3) 0.025(4)
C20 0.121(6) 0.096(5) 0.112(5) -0.018(4) 0.014(4) 0.023(4)

loop_
_atom_site_label
_atom_site_occupancy
_atom_site_fract_x
_atom_site_fract_y
_atom_site_fract_z
_atom_site_U_iso_or_equiv
_atom_site_thermal_displace_type
_atom_site_calc_flag
_atom_site_refinement_flags
_atom_site_type_symbol
O1 1 0.1686(4) 0.4272(2) 0.3401(3) 0.0722(10) Uani d . O
O2 1 -0.2787(5) 0.5802(2) 0.2002(3) 0.0788(11) Uani d . O
N 1 -0.2742(6) 0.2747(3) 0.7372(5) 0.097(2) Uani d D N
C1 1 0.1397(6) 0.5142(2) 0.1881(4) 0.0495(11) Uani d . C
C2 1 0.0103(6) 0.5585(2) 0.1437(4) 0.0515(11) Uani d . C
C3 1 0.0334(7) 0.6033(2) 0.0495(5) 0.0630(13) Uani d . C
H3 1 -0.0498(7) 0.6349(2) 0.0277(5) 0.068 Uiso d R H
C4 1 0.1912(7) 0.6021(2) 0.0009(5) 0.0685(14) Uani d . C
H4 1 0.1987(7) 0.6341(2) -0.0611(5) 0.104 Uiso d R H
C5 1 0.3213(7) 0.5585(3) 0.0462(5) 0.0692(14) Uani d . C
H5 1 0.4164(7) 0.5596(3) 0.0044(5) 0.103 Uiso d R H
C6 1 0.2985(6) 0.5135(2) 0.1405(5) 0.0631(13) Uani d . C
H6 1 0.3827(6) 0.4812(2) 0.1733(5) 0.057 Uiso d R H
C7 1 0.0787(6) 0.4713(2) 0.2864(4) 0.0496(11) Uani d . C
C8 1 -0.1424(6) 0.5481(2) 0.2133(4) 0.0541(12) Uani d . C
C9 1 -0.0990(6) 0.4923(2) 0.3011(4) 0.0468(11) Uani d . C
C10 1 -0.2227(6) 0.4710(2) 0.3708(4) 0.0538(12) Uani d . C
H10 1 -0.3240(6) 0.4923(2) 0.3627(4) 0.058 Uiso d R H
C11 1 -0.2290(6) 0.4196(2) 0.4634(4) 0.0511(11) Uani d . C
C12 1 -0.3894(6) 0.4089(2) 0.5091(5) 0.0622(13) Uani d . C
H12 1 -0.4902(6) 0.4369(2) 0.4818(5) 0.067 Uiso d R H
C13 1 -0.4059(7) 0.3612(2) 0.5979(5) 0.0694(14) Uani d . C
H13 1 -0.5279(7) 0.3595(2) 0.6274(5) 0.080 Uiso d R H
C14 1 -0.2622(7) 0.3216(2) 0.6478(5) 0.0672(14) Uani d . C
C15 1 -0.1012(6) 0.3323(2) 0.6033(4) 0.0601(12) Uani d . C
H15 1 -0.0022(6) 0.3037(2) 0.6351(4) 0.067 Uiso d R H
C16 1 -0.0867(6) 0.3796(2) 0.5136(4) 0.0576(12) Uani d . C
H16 1 0.0333(6) 0.3852(2) 0.4861(4) 0.047 Uiso d R H
C17 1 -0.4268(9) 0.2756(3) 0.8127(7) 0.159(4) Uani d D C
H17A 1 -0.4776(9) 0.3175(3) 0.8126(7) 0.095 Uiso d R H
H17B 1 -0.3944(9) 0.2605(3) 0.9015(7) 0.080 Uiso d R H
C18 1 -0.5598(14) 0.2338(3) 0.7340(8) 0.184(5) Uani d D C
H18A 1 -0.6691(14) 0.2292(3) 0.7677(8) 0.080 Uiso d R H
H18B 1 -0.5852(14) 0.2499(3) 0.6457(8) 0.080 Uiso d R H
H18C 1 -0.5021(14) 0.1931(3) 0.7343(8) 0.080 Uiso d R H
C19 1 -0.1236(8) 0.2322(3) 0.7885(6) 0.091(2) Uani d . C
H19A 1 -0.0214(8) 0.2604(3) 0.8207(6) 0.090 Uiso d R H
H19B 1 -0.1587(8) 0.2097(3) 0.8615(6) 0.131 Uiso d R H
C20 1 -0.0910(10) 0.1818(3) 0.6961(7) 0.110(2) Uani d . C
H20A 1 0.0112(10) 0.1572(3) 0.7345(7) 0.080 Uiso d R H
H20B 1 -0.1934(10) 0.1544(3) 0.6776(7) 0.080 Uiso d R H
H20C 1 -0.0694(10) 0.2009(3) 0.6158(7) 0.080 Uiso d R H

loop_
_atom_type_symbol
_atom_type_description
_atom_type_scat_dispersion_real
_atom_type_scat_dispersion_imag
_atom_type_scat_source
C C 0.0033 0.0016 'International Tables Vol C Tables 4.2.6.8 and 6.1.1.4'
H H 0.0000 0.0000 'International Tables Vol C Tables 4.2.6.8 and 6.1.1.4'
N N 0.0061 0.0033 'International Tables Vol C Tables 4.2.6.8 and 6.1.1.4'
O O 0.0106 0.0060 'International Tables Vol C Tables 4.2.6.8 and 6.1.1.4'

loop_
_geom_angle_atom_site_label_1
_geom_angle_atom_site_label_2
_geom_angle_atom_site_label_3
_geom_angle
_geom_angle_publ_flag
C14 N C19 122.7(4) no
C14 N C17 119.3(5) no
C19 N C17 116.3(5) no
C2 C1 C6 120.6(4) no
C2 C1 C7 110.2(4) no
C6 C1 C7 129.2(4) no
C1 C2 C3 121.5(4) no
C1 C2 C8 108.4(4) no
C3 C2 C8 130.1(4) no
C4 C3 C2 117.8(5) no
C4 C3 H3 122.1(3) no
C2 C3 H3 119.8(3) no
C5 C4 C3 120.8(5) no
C5 C4 H4 125.9(3) no
C3 C4 H4 113.3(3) no
C4 C5 C6 121.5(5) no
C4 C5 H5 114.4(3) no
C6 C5 H5 123.9(3) no
C1 C6 C5 117.8(5) no
C1 C6 H6 117.1(3) no
C5 C6 H6 125.1(3) no
O1 C7 C9 129.6(4) no
O1 C7 C1 123.3(4) no
C9 C7 C1 107.1(4) no
O2 C8 C9 126.7(4) no
O2 C8 C2 125.8(4) no
C9 C8 C2 107.5(4) no
C10 C9 C7 134.3(4) no
C10 C9 C8 118.9(4) no
C7 C9 C8 106.8(4) no
C9 C10 C11 134.5(4) yes
C9 C10 H10 117.3(2) no
C11 C10 H10 108.2(2) no
C16 C11 C12 116.4(4) no
C16 C11 C10 125.4(4) no
C12 C11 C10 118.1(4) no
C13 C12 C11 121.7(4) no
C13 C12 H12 118.4(3) no
C11 C12 H12 119.9(3) no
C12 C13 C14 121.4(5) no
C12 C13 H13 114.4(3) no
C14 C13 H13 124.1(3) no
N C14 C13 122.6(5) no
N C14 C15 120.2(5) no
C13 C14 C15 117.2(4) no
C16 C15 C14 120.9(4) no
C16 C15 H15 121.6(3) no
C14 C15 H15 117.4(3) no
C15 C16 C11 122.4(4) no
C15 C16 H16 117.1(3) no
C11 C16 H16 120.5(3) no
C18 C17 N 103.0(6) no
C18 C17 H17A 107.8(4) no
N C17 H17A 111.0(3) no
C18 C17 H17B 111.7(4) no
N C17 H17B 113.2(3) no
H17A C17 H17B 109.9 no
C17 C18 H18A 114.7(5) no
C17 C18 H18B 108.7(4) no
H18A C18 H18B 109.5 no
C17 C18 H18C 104.9(4) no
H18A C18 H18C 109.5 no
H18B C18 H18C 109.5 no
C20 C19 N 114.1(5) no
C20 C19 H19A 115.9(4) no
N C19 H19A 106.1(3) no
C20 C19 H19B 104.7(3) no
N C19 H19B 105.8(3) no
H19A C19 H19B 109.7 no
C19 C20 H20A 109.4(4) no
C19 C20 H20B 109.6(4) no
H20A C20 H20B 109.5 no
C19 C20 H20C 109.3(3) no
H20A C20 H20C 109.5 no
H20B C20 H20C 109.5 no

loop_
_geom_bond_atom_site_label_1
_geom_bond_atom_site_label_2
_geom_bond_distance
_geom_bond_publ_flag
O1 C7 1.225(5) yes
O2 C8 1.225(5) yes
N C14 1.362(6) no
N C19 1.475(7) no
N C17 1.506(5) no
C1 C2 1.374(6) no
C1 C6 1.381(6) no
C1 C7 1.487(6) no
C2 C3 1.385(6) no
C2 C8 1.483(6) no
C3 C4 1.378(7) no
C3 H3 0.92 no
C4 C5 1.370(7) no
C4 H4 0.94 no
C5 C6 1.387(7) no
C5 H5 0.90 no
C6 H6 0.96 no
C7 C9 1.455(6) no
C8 C9 1.482(6) no
C9 C10 1.355(6) yes
C10 C11 1.447(6) yes
C10 H10 0.88 no
C11 C16 1.396(6) yes
C11 C12 1.400(6) yes
C12 C13 1.376(6) yes
C12 H12 0.97 no
C13 C14 1.399(7) yes
C13 H13 1.03 no
C14 C15 1.399(6) yes
C15 C16 1.373(6) yes
C15 H15 0.97 no
C16 H16 1.01 no
C17 C18 1.472(5) no
C17 H17A 0.96 no
C17 H17B 0.96 no
C18 H18A 0.96 no
C18 H18B 0.96 no
C18 H18C 0.96 no
C19 C20 1.473(8) no
C19 H19A 0.99 no
C19 H19B 0.96 no
C20 H20A 0.96 no
C20 H20B 0.96 no
C20 H20C 0.96 no

loop_
_cod_related_entry_id
_cod_related_entry_database
_cod_related_entry_code
1 ChemSpider 106007
